data_4340548
loop_
_publ_author_name
'Chakraborty, Prateeti'
'Adhikary, Jaydeep'
'Ghosh, Bipinbihari'
'Sanyal, Ria'
'Chattopadhyay, Shyamal Kumar'
'Bauz\'a, Antonio'
'Frontera, Antonio'
'Zangrando, Ennio'
'Das, Debasis'

_publ_section_title
;
 Relation between the Catalytic Efficiency of the Synthetic Analogues of
 Catechol Oxidase with Their Electrochemical Property in the Free State
 and Substrate-Bound State.
;
_journal_issue 16
_journal_name_full 'Inorganic chemistry'
_journal_page_first 8257
_journal_page_last 8269
_journal_paper_doi 10.1021/ic5005177
_journal_volume 53
_journal_year 2014
_chemical_formula_moiety 'C22 H33 Cl Cu2 N5 O4, 0.5(N O3), 0.5(N O3), 0.5(H2 O), 0.5(H2 O)'
_chemical_formula_sum 'C22 H35 Cl Cu2 N6 O9'
_chemical_formula_weight 690.09
_chemical_name_systematic
; 
 ? 
;
_space_group_IT_number 2
_symmetry_cell_setting triclinic
_symmetry_space_group_name_Hall '-P 1'
_symmetry_space_group_name_H-M 'P -1'
_atom_sites_solution_hydrogens geom
_atom_sites_solution_primary direct
_atom_sites_solution_secondary difmap
_audit_creation_method SHELXL-97
_cell_angle_alpha 100.526(5)
_cell_angle_beta 103.720(5)
_cell_angle_gamma 106.472(4)
_cell_formula_units_Z 2
_cell_length_a 9.531(6)
_cell_length_b 12.534(6)
_cell_length_c 13.472(7)
_cell_measurement_temperature 296(2)
_cell_volume 1444.3(14)
_computing_cell_refinement 'BRUKER SMART'
_computing_data_collection 'BRUKER SMART'
_computing_data_reduction 'BRUKER SAINT'
_computing_molecular_graphics 'Ortep3 for Windows (Farrugia,1997)'
_computing_publication_material 'Wingx 1.80.05 (Farrugia, 1999)'
_computing_structure_refinement 'SHELX97 (Sheldrick, 2008)'
_computing_structure_solution 'SHELX97 (Sheldrick, 2008)'
_diffrn_ambient_temperature 296(2)
_diffrn_measured_fraction_theta_full 0.980
_diffrn_measured_fraction_theta_max 0.980
_diffrn_measurement_device_type 'BRUKER SMART APEX CCD DIFFRACTOMETER'
_diffrn_measurement_method 'OMEGA-PHI SCAN'
_diffrn_radiation_monochromator graphite
_diffrn_radiation_source 'fine-focus sealed tube'
_diffrn_radiation_type MoK\a
_diffrn_radiation_wavelength 0.71073
_diffrn_reflns_av_R_equivalents 0.0510
_diffrn_reflns_av_sigmaI/netI 0.0925
_diffrn_reflns_limit_h_max 10
_diffrn_reflns_limit_h_min -10
_diffrn_reflns_limit_k_max 14
_diffrn_reflns_limit_k_min -10
_diffrn_reflns_limit_l_max 14
_diffrn_reflns_limit_l_min -15
_diffrn_reflns_number 7223
_diffrn_reflns_theta_full 23.56
_diffrn_reflns_theta_max 23.56
_diffrn_reflns_theta_min 1.62
_exptl_absorpt_coefficient_mu 1.623
_exptl_absorpt_correction_T_max 0.9602
_exptl_absorpt_correction_T_min 0.5331
_exptl_absorpt_correction_type multi-scan
_exptl_absorpt_process_details 'BRUKER SADABS'
_exptl_crystal_colour green
_exptl_crystal_density_diffrn 1.587
_exptl_crystal_density_method 'not measured'
_exptl_crystal_description needle
_exptl_crystal_F_000 712
_exptl_crystal_size_max 0.35
_exptl_crystal_size_mid 0.13
_exptl_crystal_size_min 0.12
_refine_diff_density_max 0.767
_refine_diff_density_min -0.710
_refine_diff_density_rms 0.118
_refine_ls_extinction_method none
_refine_ls_goodness_of_fit_ref 1.090
_refine_ls_hydrogen_treatment constr
_refine_ls_matrix_type full
_refine_ls_number_parameters 388
_refine_ls_number_reflns 4207
_refine_ls_number_restraints 0
_refine_ls_restrained_S_all 1.090
_refine_ls_R_factor_all 0.1206
_refine_ls_R_factor_gt 0.0757
_refine_ls_shift/su_max 0.000
_refine_ls_shift/su_mean 0.000
_refine_ls_structure_factor_coef Fsqd
_refine_ls_weighting_details 'calc w=1/[\s^2^(Fo^2^)+(0.0350P)^2^+14.6000P] where P=(Fo^2^+2Fc^2^)/3'
_refine_ls_weighting_scheme calc
_refine_ls_wR_factor_gt 0.1462
_refine_ls_wR_factor_ref 0.1880
_reflns_number_gt 2450
_reflns_number_total 4207
_reflns_threshold_expression >2sigma(I)
_cod_data_source_file ic5005177_si_001.cif
_cod_data_source_block 1new
_cod_depositor_comments
;
The following automatic conversions were performed:

'_exptl_absorpt_correction_type' value 'MULTI-SCAN' changed to
'multi-scan' according to
/usr/data/users/saulius/crontab/automatic-downloads/rss-feeds/ACS/lib/dictionaries/cif_core.dic
dictionary named 'cif_core.dic' version 2.4.2 from 2011-04-26.

Automatic conversion script
Id: cif_fix_values 2281 2013-09-26 08:29:07Z andrius 

 Adding full bibliography for 4340548--4340553.cif.
;
_cod_original_cell_volume 1444.3(13)
_cod_database_code 4340548

loop_
_symmetry_equiv_pos_as_xyz
'x, y, z'
'-x, -y, -z'

loop_
_atom_site_label
_atom_site_type_symbol
_atom_site_fract_x
_atom_site_fract_y
_atom_site_fract_z
_atom_site_U_iso_or_equiv
_atom_site_adp_type
_atom_site_occupancy
_atom_site_symmetry_multiplicity
_atom_site_calc_flag
_atom_site_refinement_flags
_atom_site_disorder_assembly
_atom_site_disorder_group
Cu1 Cu 0.34515(15) 0.26850(12) 0.22582(11) 0.0506(4) Uani 1 1 d . . .
Cu2 Cu 0.48084(15) 0.09400(12) 0.27727(11) 0.0494(4) Uani 1 1 d . . .
Cl1 Cl -0.3406(4) -0.2507(3) 0.0579(3) 0.0859(12) Uani 1 1 d . . .
O1 O 0.2792(7) 0.0960(6) 0.1968(5) 0.0409(17) Uani 1 1 d . . .
O2 O 0.5438(7) 0.2520(6) 0.2679(6) 0.0498(19) Uani 1 1 d . . .
H2 H 0.5777 0.2379 0.2158 0.060 Uiso 1 1 d R . .
N1 N 0.1341(9) 0.2562(8) 0.1579(7) 0.046(2) Uani 1 1 d . . .
N2 N 0.3901(10) -0.0708(8) 0.2654(6) 0.046(2) Uani 1 1 d . . .
N3 N 0.3958(10) 0.4471(7) 0.2494(7) 0.047(2) Uani 1 1 d . . .
N4 N 0.6884(9) 0.0785(7) 0.3518(6) 0.042(2) Uani 1 1 d . . .
C1 C 0.1415(11) 0.0201(9) 0.1695(7) 0.037(2) Uani 1 1 d . . .
C2 C 0.0053(11) 0.0483(9) 0.1270(8) 0.043(3) Uani 1 1 d . . .
C3 C -0.1380(12) -0.0371(10) 0.0935(8) 0.049(3) Uani 1 1 d . . .
H3 H -0.2249 -0.0189 0.0664 0.059 Uiso 1 1 calc R . .
C4 C -0.1550(13) -0.1492(10) 0.0996(9) 0.057(3) Uani 1 1 d . . .
C5 C -0.0289(13) -0.1788(10) 0.1405(9) 0.059(3) Uani 1 1 d . . .
H5 H -0.0424 -0.2539 0.1457 0.071 Uiso 1 1 calc R . .
C6 C 0.1216(12) -0.0957(9) 0.1749(8) 0.047(3) Uani 1 1 d . . .
C7 C 0.2502(12) -0.1346(9) 0.2218(8) 0.045(3) Uani 1 1 d . . .
H7 H 0.2259 -0.2127 0.2188 0.054 Uiso 1 1 calc R . .
C8 C 0.0162(13) 0.1651(10) 0.1227(8) 0.051(3) Uani 1 1 d . . .
H8 H -0.0754 0.1745 0.0899 0.061 Uiso 1 1 calc R . .
C9 C 0.1164(15) 0.3677(11) 0.1545(10) 0.070(4) Uani 1 1 d . . .
H9A H 0.0164 0.3669 0.1600 0.084 Uiso 1 1 calc R . .
H9B H 0.1257 0.3849 0.0886 0.084 Uiso 1 1 calc R . .
C10 C 0.2411(15) 0.4556(11) 0.2466(12) 0.078(4) Uani 1 1 d . . .
H10A H 0.2203 0.4447 0.3119 0.093 Uiso 1 1 calc R . .
H10B H 0.2420 0.5322 0.2423 0.093 Uiso 1 1 calc R . .
C11 C 0.4502(14) 0.4928(10) 0.1662(9) 0.059(3) Uani 1 1 d . . .
H11A H 0.4506 0.5714 0.1747 0.071 Uiso 1 1 calc R . .
H11B H 0.3792 0.4468 0.0971 0.071 Uiso 1 1 calc R . .
C12 C 0.6118(15) 0.4913(10) 0.1708(10) 0.068(4) Uani 1 1 d . . .
H12A H 0.6114 0.4125 0.1596 0.081 Uiso 1 1 calc R . .
H12B H 0.6427 0.5214 0.1149 0.081 Uiso 1 1 calc R . .
C13 C 0.7249(16) 0.5642(12) 0.2777(11) 0.082(4) Uani 1 1 d . . .
H13A H 0.7330 0.6444 0.2855 0.098 Uiso 1 1 calc R . .
H13B H 0.8256 0.5590 0.2818 0.098 Uiso 1 1 calc R . .
C14 C 0.6730(14) 0.5235(11) 0.3676(10) 0.070(4) Uani 1 1 d . . .
H14A H 0.6802 0.4476 0.3662 0.084 Uiso 1 1 calc R . .
H14B H 0.7407 0.5762 0.4351 0.084 Uiso 1 1 calc R . .
C15 C 0.5094(13) 0.5180(10) 0.3573(9) 0.063(3) Uani 1 1 d . . .
H15A H 0.5065 0.5959 0.3702 0.076 Uiso 1 1 calc R . .
H15B H 0.4774 0.4851 0.4115 0.076 Uiso 1 1 calc R . .
C16 C 0.4981(13) -0.1234(11) 0.3082(9) 0.060(3) Uani 1 1 d . . .
H16A H 0.4709 -0.2011 0.2642 0.072 Uiso 1 1 calc R . .
H16B H 0.4974 -0.1275 0.3792 0.072 Uiso 1 1 calc R . .
C17 C 0.6513(13) -0.0516(10) 0.3104(9) 0.059(3) Uani 1 1 d . . .
H17A H 0.6592 -0.0677 0.2391 0.071 Uiso 1 1 calc R . .
H17B H 0.7280 -0.0741 0.3546 0.071 Uiso 1 1 calc R . .
C18 C 0.8289(13) 0.1459(11) 0.3308(10) 0.063(3) Uani 1 1 d . . .
H18A H 0.8070 0.1344 0.2548 0.076 Uiso 1 1 calc R . .
H18B H 0.9094 0.1149 0.3544 0.076 Uiso 1 1 calc R . .
C19 C 0.8896(13) 0.2748(11) 0.3834(11) 0.068(4) Uani 1 1 d . . .
H19A H 0.8173 0.3093 0.3515 0.081 Uiso 1 1 calc R . .
H19B H 0.9864 0.3095 0.3709 0.081 Uiso 1 1 calc R . .
C20 C 0.9139(14) 0.3010(12) 0.5021(10) 0.076(4) Uani 1 1 d . . .
H20A H 0.9382 0.3830 0.5319 0.091 Uiso 1 1 calc R . .
H20B H 0.9985 0.2788 0.5368 0.091 Uiso 1 1 calc R . .
C21 C 0.7646(15) 0.2318(11) 0.5193(11) 0.075(4) Uani 1 1 d . . .
H21A H 0.7790 0.2452 0.5948 0.090 Uiso 1 1 calc R . .
H21B H 0.6833 0.2596 0.4893 0.090 Uiso 1 1 calc R . .
C22 C 0.7160(13) 0.1043(11) 0.4698(9) 0.061(3) Uani 1 1 d . . .
H22A H 0.6226 0.0647 0.4840 0.073 Uiso 1 1 calc R . .
H22B H 0.7954 0.0755 0.5014 0.073 Uiso 1 1 calc R . .
N5 N 0.3030(11) 0.1976(8) 0.4397(7) 0.053(2) Uani 1 1 d . . .
O3 O 0.2946(10) 0.2721(8) 0.3894(6) 0.072(2) Uani 1 1 d . . .
O4 O 0.3914(10) 0.1408(8) 0.4293(6) 0.071(2) Uani 1 1 d . . .
O5 O 0.2281(13) 0.1833(9) 0.5017(9) 0.102(4) Uani 1 1 d . . .
N6 N 0.590(3) 0.105(2) 0.0411(17) 0.061(6) Uani 0.50 1 d P A 1
O6 O 0.518(2) 0.035(2) 0.0848(14) 0.078(5) Uani 0.50 1 d P . 1
O7 O 0.568(3) 0.066(3) -0.0530(19) 0.116(8) Uani 0.50 1 d P . 1
O8 O 0.6612(10) 0.2018(10) 0.0857(8) 0.076(3) Uani 0.50 1 d P A 1
N7 N -0.134(4) 0.425(2) -0.026(2) 0.077(7) Uani 0.50 1 d P B 1
O9 O -0.040(4) 0.4321(19) -0.0767(18) 0.093(6) Uani 0.50 1 d P . 1
O10 O -0.108(3) 0.507(2) 0.0533(19) 0.096(6) Uani 0.50 1 d P . 1
O11 O -0.2489(15) 0.3454(11) -0.0516(9) 0.110(4) Uani 0.50 1 d P B 1
O1W O 0.6612(10) 0.2018(10) 0.0857(8) 0.076(3) Uani 0.50 1 d P C 2
O2W O -0.2489(15) 0.3454(11) -0.0516(9) 0.110(4) Uani 0.50 1 d P D 2

loop_
_atom_site_aniso_label
_atom_site_aniso_U_11
_atom_site_aniso_U_22
_atom_site_aniso_U_33
_atom_site_aniso_U_23
_atom_site_aniso_U_13
_atom_site_aniso_U_12
Cu1 0.0449(8) 0.0533(9) 0.0504(9) 0.0146(7) 0.0079(6) 0.0174(7)
Cu2 0.0445(8) 0.0508(9) 0.0497(9) 0.0125(7) 0.0073(6) 0.0180(7)
Cl1 0.0530(19) 0.058(2) 0.111(3) -0.0094(19) 0.0007(19) 0.0063(16)
O1 0.029(4) 0.042(4) 0.053(4) 0.019(3) 0.006(3) 0.016(3)
O2 0.036(4) 0.047(5) 0.068(5) 0.019(4) 0.012(4) 0.018(3)
N1 0.031(5) 0.053(6) 0.050(6) 0.006(4) 0.004(4) 0.020(5)
N2 0.040(5) 0.061(6) 0.032(5) 0.005(4) -0.002(4) 0.025(5)
N3 0.050(5) 0.045(5) 0.044(5) 0.021(4) 0.006(4) 0.017(4)
N4 0.029(4) 0.058(6) 0.045(5) 0.017(4) 0.013(4) 0.020(4)
C1 0.034(6) 0.050(7) 0.022(5) 0.003(4) 0.010(4) 0.010(5)
C2 0.042(6) 0.053(7) 0.035(6) 0.007(5) 0.016(5) 0.018(5)
C3 0.036(6) 0.062(8) 0.038(6) 0.003(5) 0.009(5) 0.010(6)
C4 0.054(7) 0.053(8) 0.051(7) -0.004(6) 0.010(6) 0.016(6)
C5 0.057(8) 0.055(8) 0.052(7) -0.005(6) 0.012(6) 0.016(6)
C6 0.047(7) 0.047(7) 0.034(6) 0.000(5) 0.008(5) 0.005(5)
C7 0.055(7) 0.046(6) 0.044(6) 0.020(5) 0.016(5) 0.027(6)
C8 0.047(7) 0.076(9) 0.039(6) 0.027(6) 0.011(5) 0.031(7)
C9 0.072(9) 0.089(10) 0.072(9) 0.041(8) 0.019(7) 0.053(8)
C10 0.082(10) 0.061(9) 0.096(11) 0.021(8) 0.028(9) 0.033(8)
C11 0.080(9) 0.043(7) 0.051(7) 0.012(6) 0.021(6) 0.015(6)
C12 0.086(10) 0.047(7) 0.072(9) 0.017(6) 0.037(8) 0.014(7)
C13 0.073(9) 0.058(9) 0.093(11) 0.001(8) 0.018(8) 0.010(7)
C14 0.064(8) 0.060(8) 0.060(8) 0.003(7) -0.003(7) 0.010(7)
C15 0.068(8) 0.056(8) 0.052(7) 0.000(6) 0.005(6) 0.021(6)
C16 0.049(7) 0.078(9) 0.056(8) 0.014(6) 0.015(6) 0.028(7)
C17 0.074(9) 0.072(8) 0.039(6) 0.005(6) 0.002(6) 0.056(7)
C18 0.054(7) 0.090(10) 0.062(8) 0.040(7) 0.027(6) 0.027(7)
C19 0.037(7) 0.062(9) 0.097(11) 0.028(8) 0.019(6) 0.004(6)
C20 0.054(8) 0.092(11) 0.067(9) 0.012(8) 0.002(7) 0.023(7)
C21 0.068(9) 0.073(10) 0.065(9) 0.005(7) 0.010(7) 0.012(7)
C22 0.053(7) 0.076(9) 0.055(8) 0.018(7) 0.012(6) 0.030(7)
N5 0.060(6) 0.057(6) 0.042(6) 0.016(5) 0.013(5) 0.021(5)
O3 0.105(7) 0.076(6) 0.056(5) 0.027(5) 0.036(5) 0.047(5)
O4 0.079(6) 0.088(7) 0.061(6) 0.028(5) 0.023(5) 0.045(5)
O5 0.132(9) 0.122(9) 0.129(9) 0.074(8) 0.093(8) 0.086(8)
N6 0.093(17) 0.085(18) 0.041(15) 0.027(13) 0.040(13) 0.064(15)
O6 0.079(14) 0.108(18) 0.052(12) 0.025(13) 0.031(10) 0.031(13)
O7 0.16(2) 0.13(2) 0.059(17) 0.030(15) 0.052(15) 0.05(2)
O8 0.067(6) 0.095(8) 0.077(7) 0.026(6) 0.024(5) 0.039(6)
N7 0.10(2) 0.07(2) 0.08(2) 0.035(18) 0.029(18) 0.054(17)
O9 0.12(2) 0.073(15) 0.097(17) 0.025(12) 0.027(17) 0.057(16)
O10 0.12(2) 0.080(16) 0.081(16) 0.021(14) 0.023(14) 0.033(15)
O11 0.110(9) 0.092(9) 0.098(9) 0.008(7) 0.017(7) 0.012(7)
O1W 0.067(6) 0.095(8) 0.077(7) 0.026(6) 0.024(5) 0.039(6)
O2W 0.110(9) 0.092(9) 0.098(9) 0.008(7) 0.017(7) 0.012(7)

loop_
_atom_type_symbol
_atom_type_description
_atom_type_scat_dispersion_real
_atom_type_scat_dispersion_imag
_atom_type_scat_source
C C 0.0033 0.0016 'International Tables Vol C Tables 4.2.6.8 and 6.1.1.4'
H H 0.0000 0.0000 'International Tables Vol C Tables 4.2.6.8 and 6.1.1.4'
N N 0.0061 0.0033 'International Tables Vol C Tables 4.2.6.8 and 6.1.1.4'
O O 0.0106 0.0060 'International Tables Vol C Tables 4.2.6.8 and 6.1.1.4'
Cl Cl 0.1484 0.1585 'International Tables Vol C Tables 4.2.6.8 and 6.1.1.4'
Cu Cu 0.3201 1.2651 'International Tables Vol C Tables 4.2.6.8 and 6.1.1.4'

loop_
_geom_angle_atom_site_label_1
_geom_angle_atom_site_label_2
_geom_angle_atom_site_label_3
_geom_angle
_geom_angle_site_symmetry_1
_geom_angle_site_symmetry_3
O2 Cu1 N1 167.6(3) . .
O2 Cu1 O1 80.7(3) . .
N1 Cu1 O1 90.0(3) . .
O2 Cu1 N3 103.9(3) . .
N1 Cu1 N3 85.4(4) . .
O1 Cu1 N3 175.4(3) . .
O2 Cu1 O3 97.2(3) . .
N1 Cu1 O3 90.4(3) . .
O1 Cu1 O3 87.4(3) . .
N3 Cu1 O3 92.9(3) . .
O2 Cu1 Cu2 40.5(2) . .
N1 Cu1 Cu2 131.7(3) . .
O1 Cu1 Cu2 42.04(17) . .
N3 Cu1 Cu2 142.6(2) . .
O3 Cu1 Cu2 83.7(2) . .
O2 Cu2 N2 170.6(3) . .
O2 Cu2 O1 81.0(3) . .
N2 Cu2 O1 90.6(3) . .
O2 Cu2 N4 102.2(3) . .
N2 Cu2 N4 85.9(3) . .
O1 Cu2 N4 175.0(3) . .
O2 Cu2 O4 93.3(3) . .
N2 Cu2 O4 89.8(3) . .
O1 Cu2 O4 83.1(3) . .
N4 Cu2 O4 100.4(3) . .
O2 Cu2 Cu1 40.16(19) . .
N2 Cu2 Cu1 132.5(2) . .
O1 Cu2 Cu1 42.72(19) . .
N4 Cu2 Cu1 141.3(2) . .
O4 Cu2 Cu1 78.3(2) . .
C1 O1 Cu2 131.1(6) . .
C1 O1 Cu1 129.5(6) . .
Cu2 O1 Cu1 95.2(3) . .
Cu1 O2 Cu2 99.4(3) . .
Cu1 O2 H2 112.6 . .
Cu2 O2 H2 94.9 . .
C8 N1 C9 119.4(9) . .
C8 N1 Cu1 127.1(8) . .
C9 N1 Cu1 113.3(7) . .
C7 N2 C16 118.0(9) . .
C7 N2 Cu2 127.3(7) . .
C16 N2 Cu2 114.6(7) . .
C11 N3 C10 111.0(9) . .
C11 N3 C15 108.8(9) . .
C10 N3 C15 108.5(9) . .
C11 N3 Cu1 114.4(7) . .
C10 N3 Cu1 100.3(7) . .
C15 N3 Cu1 113.5(6) . .
C18 N4 C22 108.9(8) . .
C18 N4 C17 111.5(9) . .
C22 N4 C17 107.1(8) . .
C18 N4 Cu2 118.0(6) . .
C22 N4 Cu2 110.2(6) . .
C17 N4 Cu2 100.5(6) . .
O1 C1 C6 120.1(9) . .
O1 C1 C2 121.5(9) . .
C6 C1 C2 118.3(9) . .
C3 C2 C8 119.2(10) . .
C3 C2 C1 119.4(10) . .
C8 C2 C1 121.3(9) . .
C2 C3 C4 121.5(10) . .
C2 C3 H3 119.2 . .
C4 C3 H3 119.2 . .
C5 C4 C3 120.8(11) . .
C5 C4 Cl1 120.8(10) . .
C3 C4 Cl1 118.4(9) . .
C4 C5 C6 120.5(12) . .
C4 C5 H5 119.7 . .
C6 C5 H5 119.7 . .
C5 C6 C1 119.5(10) . .
C5 C6 C7 116.7(10) . .
C1 C6 C7 123.7(9) . .
N2 C7 C6 125.9(10) . .
N2 C7 H7 117.1 . .
C6 C7 H7 117.1 . .
N1 C8 C2 128.6(10) . .
N1 C8 H8 115.7 . .
C2 C8 H8 115.7 . .
N1 C9 C10 106.5(9) . .
N1 C9 H9A 110.4 . .
C10 C9 H9A 110.4 . .
N1 C9 H9B 110.4 . .
C10 C9 H9B 110.4 . .
H9A C9 H9B 108.6 . .
C9 C10 N3 111.8(11) . .
C9 C10 H10A 109.3 . .
N3 C10 H10A 109.3 . .
C9 C10 H10B 109.3 . .
N3 C10 H10B 109.3 . .
H10A C10 H10B 107.9 . .
N3 C11 C12 112.3(9) . .
N3 C11 H11A 109.1 . .
C12 C11 H11A 109.1 . .
N3 C11 H11B 109.1 . .
C12 C11 H11B 109.1 . .
H11A C11 H11B 107.9 . .
C13 C12 C11 109.9(11) . .
C13 C12 H12A 109.7 . .
C11 C12 H12A 109.7 . .
C13 C12 H12B 109.7 . .
C11 C12 H12B 109.7 . .
H12A C12 H12B 108.2 . .
C12 C13 C14 110.7(11) . .
C12 C13 H13A 109.5 . .
C14 C13 H13A 109.5 . .
C12 C13 H13B 109.5 . .
C14 C13 H13B 109.5 . .
H13A C13 H13B 108.1 . .
C15 C14 C13 111.2(11) . .
C15 C14 H14A 109.4 . .
C13 C14 H14A 109.4 . .
C15 C14 H14B 109.4 . .
C13 C14 H14B 109.4 . .
H14A C14 H14B 108.0 . .
C14 C15 N3 113.7(10) . .
C14 C15 H15A 108.8 . .
N3 C15 H15A 108.8 . .
C14 C15 H15B 108.8 . .
N3 C15 H15B 108.8 . .
H15A C15 H15B 107.7 . .
N2 C16 C17 107.6(10) . .
N2 C16 H16A 110.2 . .
C17 C16 H16A 110.2 . .
N2 C16 H16B 110.2 . .
C17 C16 H16B 110.2 . .
H16A C16 H16B 108.5 . .
C16 C17 N4 114.6(9) . .
C16 C17 H17A 108.6 . .
N4 C17 H17A 108.6 . .
C16 C17 H17B 108.6 . .
N4 C17 H17B 108.6 . .
H17A C17 H17B 107.6 . .
N4 C18 C19 115.6(10) . .
N4 C18 H18A 108.4 . .
C19 C18 H18A 108.4 . .
N4 C18 H18B 108.4 . .
C19 C18 H18B 108.4 . .
H18A C18 H18B 107.4 . .
C18 C19 C20 112.0(11) . .
C18 C19 H19A 109.2 . .
C20 C19 H19A 109.2 . .
C18 C19 H19B 109.2 . .
C20 C19 H19B 109.2 . .
H19A C19 H19B 107.9 . .
C19 C20 C21 107.7(10) . .
C19 C20 H20A 110.2 . .
C21 C20 H20A 110.2 . .
C19 C20 H20B 110.2 . .
C21 C20 H20B 110.2 . .
H20A C20 H20B 108.5 . .
C22 C21 C20 112.8(12) . .
C22 C21 H21A 109.0 . .
C20 C21 H21A 109.0 . .
C22 C21 H21B 109.0 . .
C20 C21 H21B 109.0 . .
H21A C21 H21B 107.8 . .
C21 C22 N4 111.2(10) . .
C21 C22 H22A 109.4 . .
N4 C22 H22A 109.4 . .
C21 C22 H22B 109.4 . .
N4 C22 H22B 109.4 . .
H22A C22 H22B 108.0 . .
O5 N5 O3 119.2(10) . .
O5 N5 O4 120.2(10) . .
O3 N5 O4 120.6(10) . .
N5 O3 Cu1 124.6(7) . .
N5 O4 Cu2 127.9(7) . .
O8 N6 O7 123(3) . .
O8 N6 O6 123(2) . .
O7 N6 O6 114(3) . .
O7 O6 N6 134(2) 2_655 .
N6 O7 O6 112(2) . 2_655
O11 N7 O9 122(3) . .
O11 N7 O10 119(4) . .
O9 N7 O10 119(3) . .
N7 O9 O10 134(3) . 2_565
N7 O10 O9 105(3) . 2_565

loop_
_geom_bond_atom_site_label_1
_geom_bond_atom_site_label_2
_geom_bond_distance
_geom_bond_site_symmetry_2
Cu1 O2 1.925(6) .
Cu1 N1 1.951(8) .
Cu1 O1 2.006(7) .
Cu1 N3 2.097(8) .
Cu1 O3 2.360(8) .
Cu1 Cu2 2.944(2) .
Cu2 O2 1.937(7) .
Cu2 N2 1.959(9) .
Cu2 O1 1.980(6) .
Cu2 N4 2.075(7) .
Cu2 O4 2.437(9) .
Cl1 C4 1.747(12) .
O1 C1 1.303(11) .
O2 H2 0.8496 .
N1 C8 1.271(13) .
N1 C9 1.462(14) .
N2 C7 1.270(13) .
N2 C16 1.438(13) .
N3 C11 1.482(13) .
N3 C10 1.501(15) .
N3 C15 1.520(13) .
N4 C18 1.487(13) .
N4 C22 1.506(13) .
N4 C17 1.531(13) .
C1 C6 1.427(14) .
C1 C2 1.456(13) .
C2 C3 1.385(14) .
C2 C8 1.451(15) .
C3 C4 1.388(15) .
C3 H3 0.9300 .
C4 C5 1.379(15) .
C5 C6 1.421(15) .
C5 H5 0.9300 .
C6 C7 1.491(14) .
C7 H7 0.9300 .
C8 H8 0.9300 .
C9 C10 1.491(17) .
C9 H9A 0.9700 .
C9 H9B 0.9700 .
C10 H10A 0.9700 .
C10 H10B 0.9700 .
C11 C12 1.532(16) .
C11 H11A 0.9700 .
C11 H11B 0.9700 .
C12 C13 1.516(17) .
C12 H12A 0.9700 .
C12 H12B 0.9700 .
C13 C14 1.529(18) .
C13 H13A 0.9700 .
C13 H13B 0.9700 .
C14 C15 1.512(16) .
C14 H14A 0.9700 .
C14 H14B 0.9700 .
C15 H15A 0.9700 .
C15 H15B 0.9700 .
C16 C17 1.471(16) .
C16 H16A 0.9700 .
C16 H16B 0.9700 .
C17 H17A 0.9700 .
C17 H17B 0.9700 .
C18 C19 1.518(16) .
C18 H18A 0.9700 .
C18 H18B 0.9700 .
C19 C20 1.520(17) .
C19 H19A 0.9700 .
C19 H19B 0.9700 .
C20 C21 1.536(17) .
C20 H20A 0.9700 .
C20 H20B 0.9700 .
C21 C22 1.503(16) .
C21 H21A 0.9700 .
C21 H21B 0.9700 .
C22 H22A 0.9700 .
C22 H22B 0.9700 .
N5 O5 1.227(12) .
N5 O3 1.259(11) .
N5 O4 1.263(12) .
N6 O8 1.17(2) .
N6 O7 1.22(3) .
N6 O6 1.28(3) .
O6 O7 1.23(3) 2_655
O7 O6 1.23(3) 2_655
N7 O11 1.18(3) .
N7 O9 1.25(3) .
N7 O10 1.26(3) .
O9 O10 1.32(3) 2_565
O10 O9 1.32(3) 2_565
